data_1541773
loop_
_publ_author_name
'Jaeschke, T.'
'Jansen, M.'

_publ_section_title
;
 Synthesis, crystal structure and spectroscopic characterization of the
 borazine derivatives (B (C H2 (Si Cl3)) N H)3 and (B (C H2 (Si Cl2 C H3))
 N H)3
;
_journal_name_full 'Zeitschrift fuer Anorganische und Allgemeine Chemie'
_journal_page_first 239
_journal_page_last 243
_journal_volume 630
_journal_year 2004
_chemical_formula_sum 'C6 H18 B3 Cl6 N3 Si3'
_chemical_name_systematic '(B (C H2 (Si Cl2 C H3)) N H)3'
_space_group_IT_number 161
_symmetry_space_group_name_Hall 'R 3 -2"c'
_symmetry_space_group_name_H-M 'R 3 c :H'
_cell_angle_alpha 90
_cell_angle_beta 90
_cell_angle_gamma 120
_cell_formula_units_Z 6
_cell_length_a 17.138
_cell_length_b 17.138
_cell_length_c 12.587
_cell_volume 3201.645
_citation_journal_id_ASTM ZAACAB
_cod_data_source_file Jaeschke_ZAACAB_2004_534.cif
_cod_data_source_block C6H18B3Cl6N3Si3
_cod_database_code 1541773

loop_
_symmetry_equiv_pos_as_xyz
x,y,z
-y,x-y,z
-x+y,-x,z
-y,-x,z+1/2
x,x-y,z+1/2
-x+y,y,z+1/2
x+2/3,y+1/3,z+1/3
-y+2/3,x-y+1/3,z+1/3
-x+y+2/3,-x+1/3,z+1/3
-y+2/3,-x+1/3,z+5/6
x+2/3,x-y+1/3,z+5/6
-x+y+2/3,y+1/3,z+5/6
x+1/3,y+2/3,z+2/3
-y+1/3,x-y+2/3,z+2/3
-x+y+1/3,-x+2/3,z+2/3
-y+1/3,-x+2/3,z+7/6
x+1/3,x-y+2/3,z+7/6
-x+y+1/3,y+2/3,z+7/6

loop_
_atom_site_label
_atom_site_type_symbol
_atom_site_fract_x
_atom_site_fract_y
_atom_site_fract_z
_atom_site_occupancy
_atom_site_U_iso_or_equiv
Cl1 Cl 0.31701 0.9699 0.84643 1 0.0
H1 H -0.0084 0.8646 0.6985 1 0.0
N1 N -0.00527 0.91629 0.69937 1 0.0
B1 B 0.08212 0.99488 0.70006 1 0.0
H2 H 0.2199 0.0421 0.673 1 0.0
Cl2 Cl 0.10489 0.86785 0.91299 1 0.0
H4 H 0.2427 0.0742 0.9991 1 0.0
H6 H 0.2746 0.1366 0.8986 1 0.0
H3 H 0.1628 0.9367 0.6689 1 0.0
C2 C 0.2263 0.0825 0.9288 1 0.0
H5 H 0.1728 0.0872 0.9321 1 0.0
Si1 Si 0.20448 0.98366 0.84404 1 0.0
C1 C 0.17141 0.98953 0.70733 1 0.0
